data_4062916
loop_
_publ_author_name
'T. V. V. Ramakrishna'
'Paul R. Sharp'

_publ_section_title
;
Carbon-Carbon Bond Formation and Fission in the Dimerization
of a Nickelacycle
;
_journal_name_full Organometallics
_journal_paper_doi 10.1021/om0497590
_journal_year 2004
_chemical_formula_sum 'C36 H20'
_chemical_formula_weight 452.52
_space_group_IT_number 14
_symmetry_cell_setting monoclinic
_symmetry_space_group_name_Hall '-P 2yn'
_symmetry_space_group_name_H-M 'P 1 21/n 1'
_cell_angle_alpha 90.00
_cell_angle_beta 97.591(4)
_cell_angle_gamma 90.00
_cell_formula_units_Z 8
_cell_length_a 22.512(5)
_cell_length_b 7.7037(18)
_cell_length_c 25.655(6)
_cell_measurement_temperature 173(2)
_cell_volume 4410.1(18)
_diffrn_ambient_temperature 173(2)
_exptl_crystal_density_diffrn 1.363
_cod_depositor_comments
;
The following automatic conversions were performed:
'_symmetry_cell_setting' value 'Monoclinic' changed to 'monoclinic'
according to '/home/saulius/struct/CIF-dictionaries/cif_core.dic'
dictionary named 'cif_core.dic' version 2.4.1 from 2010-06-29.

Automatic conversion script
Id: cif_fix_enum 1527 2010-12-29 10:47:43Z saulius 
;
_cod_original_sg_symbol_H-M 'P 21/n'
_cod_database_code 4062916

loop_
_symmetry_equiv_pos_as_xyz
'x, y, z'
'-x+1/2, y+1/2, -z+1/2'
'-x, -y, -z'
'x-1/2, -y-1/2, z-1/2'

loop_
_atom_site_label
_atom_site_type_symbol
_atom_site_fract_x
_atom_site_fract_y
_atom_site_fract_z
_atom_site_U_iso_or_equiv
_atom_site_adp_type
_atom_site_occupancy
_atom_site_symmetry_multiplicity
_atom_site_calc_flag
_atom_site_refinement_flags
_atom_site_disorder_assembly
_atom_site_disorder_group
C1A C 0.5760(5) 0.6364(15) -0.1697(4) 0.017(3) Uani 1 1 d . . .
C2A C 0.5559(5) 0.7815(15) -0.2008(4) 0.023(3) Uani 1 1 d . . .
H2A H 0.5269 0.8570 -0.1892 0.027 Uiso 1 1 calc R . .
C3A C 0.5770(6) 0.8151(15) -0.2467(5) 0.030(3) Uani 1 1 d . . .
H3A H 0.5676 0.9220 -0.2644 0.036 Uiso 1 1 calc R . .
C4A C 0.6123(5) 0.6945(14) -0.2679(4) 0.018(3) Uani 1 1 d . . .
H4A H 0.6218 0.7112 -0.3026 0.021 Uiso 1 1 calc R . .
C5A C 0.6340(5) 0.5496(15) -0.2398(4) 0.018(3) Uani 1 1 d . . .
C6A C 0.6642(5) 0.4042(16) -0.2635(4) 0.019(3) Uani 1 1 d . . .
C7A C 0.6811(5) 0.4223(18) -0.3139(5) 0.031(3) Uani 1 1 d . . .
H7A H 0.6767 0.5308 -0.3315 0.038 Uiso 1 1 calc R . .
C8A C 0.7042(6) 0.2804(17) -0.3378(5) 0.030(3) Uani 1 1 d . . .
H8A H 0.7157 0.2930 -0.3719 0.036 Uiso 1 1 calc R . .
C9A C 0.7109(6) 0.1187(18) -0.3125(5) 0.033(3) Uani 1 1 d . . .
H9A H 0.7262 0.0219 -0.3294 0.039 Uiso 1 1 calc R . .
C10A C 0.6949(5) 0.1029(16) -0.2630(5) 0.024(3) Uani 1 1 d . . .
H10A H 0.6984 -0.0071 -0.2461 0.029 Uiso 1 1 calc R . .
C11A C 0.6731(5) 0.2467(17) -0.2360(5) 0.024(3) Uani 1 1 d . . .
C12A C 0.6628(5) 0.2323(16) -0.1816(5) 0.025(3) Uani 1 1 d . . .
C13A C 0.6761(6) 0.0853(16) -0.1513(5) 0.028(3) Uani 1 1 d . . .
H13A H 0.6848 -0.0197 -0.1682 0.034 Uiso 1 1 calc R . .
C14A C 0.6771(5) 0.0856(15) -0.0977(5) 0.024(3) Uani 1 1 d . . .
H14A H 0.6823 -0.0198 -0.0784 0.029 Uiso 1 1 calc R . .
C15A C 0.6706(5) 0.2429(16) -0.0719(5) 0.022(3) Uani 1 1 d . . .
H15A H 0.6776 0.2480 -0.0346 0.027 Uiso 1 1 calc R . .
C16A C 0.6536(5) 0.3930(15) -0.1010(4) 0.018(3) Uani 1 1 d . . .
C17A C 0.6449(5) 0.3834(15) -0.1556(4) 0.018(3) Uani 1 1 d . . .
C18A C 0.6191(5) 0.5269(15) -0.1876(4) 0.018(3) Uani 1 1 d . . .
C19A C 0.5380(5) 0.5910(15) -0.1270(5) 0.021(3) Uani 1 1 d . . .
C20A C 0.4798(6) 0.5417(16) -0.1450(5) 0.028(3) Uani 1 1 d . . .
H20A H 0.4702 0.5092 -0.1809 0.034 Uiso 1 1 calc R . .
C21A C 0.4346(5) 0.5381(15) -0.1123(5) 0.022(3) Uani 1 1 d . . .
H21A H 0.3965 0.4886 -0.1240 0.027 Uiso 1 1 calc R . .
C22A C 0.4474(4) 0.6102(14) -0.0613(4) 0.015(2) Uani 1 1 d . . .
H22A H 0.4163 0.6226 -0.0399 0.018 Uiso 1 1 calc R . .
C23A C 0.5063(5) 0.6638(14) -0.0422(4) 0.014(2) Uiso 1 1 d . . .
C24A C 0.5202(5) 0.7560(15) 0.0077(4) 0.018(3) Uani 1 1 d . . .
C25A C 0.4740(5) 0.7967(15) 0.0384(4) 0.022(3) Uani 1 1 d . . .
H25A H 0.4343 0.7562 0.0279 0.027 Uiso 1 1 calc R . .
C26A C 0.4866(6) 0.8954(16) 0.0838(5) 0.029(3) Uani 1 1 d . . .
H26A H 0.4557 0.9185 0.1046 0.035 Uiso 1 1 calc R . .
C27A C 0.5438(5) 0.9613(16) 0.0993(5) 0.026(3) Uani 1 1 d . . .
H27A H 0.5520 1.0313 0.1299 0.031 Uiso 1 1 calc R . .
C28A C 0.5885(6) 0.9223(17) 0.0690(5) 0.028(3) Uani 1 1 d . . .
H28A H 0.6275 0.9678 0.0793 0.033 Uiso 1 1 calc R . .
C29A C 0.5788(5) 0.8187(14) 0.0238(4) 0.017(3) Uani 1 1 d . . .
C30A C 0.6282(5) 0.7581(13) -0.0039(4) 0.018(3) Uani 1 1 d . . .
C31A C 0.6876(5) 0.7870(15) 0.0168(5) 0.023(3) Uani 1 1 d . . .
H31A H 0.6966 0.8587 0.0469 0.028 Uiso 1 1 calc R . .
C32A C 0.7337(5) 0.7124(17) -0.0061(5) 0.030(3) Uani 1 1 d . . .
H32A H 0.7742 0.7404 0.0063 0.036 Uiso 1 1 calc R . .
C33A C 0.7200(5) 0.5945(15) -0.0480(5) 0.023(3) Uani 1 1 d . . .
H33A H 0.7516 0.5361 -0.0619 0.028 Uiso 1 1 calc R . .
C34A C 0.6611(5) 0.5621(16) -0.0693(5) 0.022(3) Uani 1 1 d . . .
C35A C 0.6146(5) 0.6544(14) -0.0493(4) 0.015(3) Uani 1 1 d . . .
C36A C 0.5529(5) 0.6384(14) -0.0728(4) 0.014(2) Uiso 1 1 d . . .
C1B C 0.8594(5) 1.1128(14) 0.0473(4) 0.016(2) Uiso 1 1 d . . .
C2B C 0.8335(6) 1.0737(15) -0.0020(5) 0.027(3) Uani 1 1 d . . .
H2B H 0.7916 1.0510 -0.0076 0.033 Uiso 1 1 calc R . .
C3B C 0.8663(6) 1.0652(18) -0.0460(5) 0.030(3) Uani 1 1 d . . .
H3B H 0.8482 1.0220 -0.0790 0.036 Uiso 1 1 calc R . .
C4B C 0.9234(5) 1.1199(14) -0.0394(4) 0.016(3) Uani 1 1 d . . .
H4B H 0.9446 1.1267 -0.0689 0.019 Uiso 1 1 calc R . .
C5B C 0.9521(5) 1.1668(15) 0.0100(4) 0.018(3) Uiso 1 1 d . . .
C6B C 1.0100(5) 1.2528(15) 0.0175(4) 0.016(3) Uiso 1 1 d . . .
C7B C 1.0411(6) 1.2900(16) -0.0259(5) 0.027(3) Uani 1 1 d . . .
H7B H 1.0257 1.2465 -0.0596 0.032 Uiso 1 1 calc R . .
C8B C 1.0928(5) 1.3870(16) -0.0206(5) 0.025(3) Uani 1 1 d . . .
H8B H 1.1137 1.4030 -0.0500 0.030 Uiso 1 1 calc R . .
C9B C 1.1146(5) 1.4621(15) 0.0274(4) 0.023(3) Uani 1 1 d . . .
H9B H 1.1483 1.5372 0.0303 0.028 Uiso 1 1 calc R . .
C10B C 1.0865(5) 1.4257(16) 0.0709(5) 0.027(3) Uani 1 1 d . . .
H10B H 1.1024 1.4715 0.1042 0.032 Uiso 1 1 calc R . .
C11B C 1.0343(5) 1.3212(14) 0.0667(4) 0.014(2) Uiso 1 1 d . . .
C12B C 1.0072(5) 1.2648(15) 0.1129(5) 0.021(3) Uani 1 1 d . . .
C13B C 1.0379(5) 1.2946(14) 0.1645(4) 0.017(3) Uani 1 1 d . . .
H13B H 1.0733 1.3632 0.1694 0.021 Uiso 1 1 calc R . .
C14B C 1.0155(6) 1.2221(16) 0.2074(5) 0.028(3) Uani 1 1 d . . .
H14B H 1.0330 1.2519 0.2420 0.033 Uiso 1 1 calc R . .
C15B C 0.9680(5) 1.1072(15) 0.2005(4) 0.021(3) Uani 1 1 d . . .
H15B H 0.9558 1.0506 0.2302 0.025 Uiso 1 1 calc R . .
C16B C 0.9378(5) 1.0729(14) 0.1506(4) 0.019(3) Uani 1 1 d . . .
C17B C 0.9548(5) 1.1668(15) 0.1070(4) 0.016(3) Uani 1 1 d . . .
C18B C 0.9220(5) 1.1469(14) 0.0550(4) 0.019(3) Uani 1 1 d . . .
C19B C 0.8163(5) 1.1600(14) 0.0859(4) 0.019(3) Uani 1 1 d . . .
C20B C 0.7795(5) 1.3055(15) 0.0723(4) 0.018(3) Uiso 1 1 d . . .
H20B H 0.7891 1.3808 0.0454 0.021 Uiso 1 1 calc R . .
C21B C 0.7304(6) 1.3419(16) 0.0967(5) 0.028(3) Uani 1 1 d . . .
H21B H 0.7094 1.4483 0.0902 0.034 Uiso 1 1 calc R . .
C22B C 0.7119(5) 1.2193(16) 0.1312(5) 0.024(3) Uani 1 1 d . . .
H22B H 0.6751 1.2355 0.1450 0.029 Uiso 1 1 calc R . .
C23B C 0.7468(5) 1.0735(14) 0.1455(4) 0.017(3) Uani 1 1 d . . .
C24B C 0.7223(5) 0.9289(16) 0.1747(4) 0.022(3) Uani 1 1 d . . .
C25B C 0.6684(6) 0.9497(17) 0.1988(5) 0.028(3) Uani 1 1 d . . .
H25B H 0.6503 1.0610 0.1990 0.034 Uiso 1 1 calc R . .
C26B C 0.6426(6) 0.8113(19) 0.2215(5) 0.034(3) Uani 1 1 d . . .
H26B H 0.6058 0.8259 0.2353 0.041 Uiso 1 1 calc R . .
C27B C 0.6716(6) 0.6459(19) 0.2240(5) 0.032(3) Uani 1 1 d . . .
H27B H 0.6552 0.5493 0.2403 0.039 Uiso 1 1 calc R . .
C28B C 0.7237(6) 0.6315(18) 0.2023(5) 0.030(3) Uani 1 1 d . . .
H28B H 0.7425 0.5210 0.2032 0.036 Uiso 1 1 calc R . .
C29B C 0.7509(5) 0.7686(15) 0.1790(4) 0.019(3) Uani 1 1 d . . .
C30B C 0.8101(5) 0.7518(16) 0.1624(5) 0.024(3) Uani 1 1 d . . .
C31B C 0.8457(6) 0.6020(15) 0.1714(5) 0.028(3) Uani 1 1 d . . .
H31B H 0.8274 0.4977 0.1810 0.033 Uiso 1 1 calc R . .
C32B C 0.9061(5) 0.6001(17) 0.1670(5) 0.027(3) Uani 1 1 d . . .
H32B H 0.9279 0.4943 0.1699 0.032 Uiso 1 1 calc R . .
C33B C 0.9345(5) 0.7570(16) 0.1580(4) 0.022(3) Uani 1 1 d . . .
H33B H 0.9769 0.7610 0.1596 0.026 Uiso 1 1 calc R . .
C34B C 0.9008(5) 0.9065(15) 0.1469(4) 0.021(3) Uani 1 1 d . . .
C35B C 0.8385(5) 0.9024(15) 0.1444(4) 0.018(3) Uani 1 1 d . . .
C36B C 0.8008(5) 1.0494(14) 0.1263(4) 0.016(3) Uani 1 1 d . . .

loop_
_atom_site_aniso_label
_atom_site_aniso_U_11
_atom_site_aniso_U_22
_atom_site_aniso_U_33
_atom_site_aniso_U_23
_atom_site_aniso_U_13
_atom_site_aniso_U_12
C1A 0.014(6) 0.019(6) 0.016(6) -0.003(5) -0.004(5) 0.003(5)
C2A 0.027(7) 0.018(7) 0.023(6) 0.010(5) 0.005(5) 0.015(6)
C3A 0.060(9) 0.006(6) 0.023(7) 0.002(5) 0.004(6) 0.011(6)
C4A 0.032(7) 0.014(6) 0.008(5) 0.004(5) 0.007(5) 0.009(5)
C5A 0.022(6) 0.012(6) 0.020(6) 0.007(5) -0.001(5) 0.004(5)
C6A 0.009(6) 0.029(7) 0.019(6) 0.001(5) 0.004(5) 0.007(5)
C7A 0.029(7) 0.032(8) 0.034(7) -0.015(6) 0.008(6) -0.006(6)
C8A 0.028(7) 0.034(8) 0.029(7) -0.008(6) 0.005(6) 0.005(6)
C9A 0.043(8) 0.035(8) 0.020(7) -0.012(6) -0.002(6) -0.001(7)
C10A 0.026(7) 0.019(7) 0.030(7) -0.002(6) 0.012(6) 0.007(6)
C11A 0.019(7) 0.030(8) 0.024(7) -0.010(6) 0.004(5) 0.000(6)
C12A 0.020(7) 0.022(7) 0.034(7) -0.009(6) 0.012(6) 0.007(6)
C13A 0.037(8) 0.013(7) 0.036(8) 0.005(6) 0.009(6) 0.012(6)
C14A 0.028(7) 0.012(6) 0.036(7) 0.013(6) 0.014(6) 0.005(5)
C15A 0.025(7) 0.022(7) 0.021(6) 0.002(5) 0.005(5) 0.000(5)
C16A 0.019(6) 0.016(6) 0.019(6) -0.005(5) 0.003(5) 0.002(5)
C17A 0.013(6) 0.013(6) 0.030(7) 0.002(5) 0.005(5) 0.000(5)
C18A 0.012(6) 0.022(7) 0.020(6) 0.002(5) 0.006(5) 0.001(5)
C19A 0.019(6) 0.009(6) 0.035(7) -0.003(5) 0.004(5) 0.007(5)
C20A 0.035(8) 0.019(7) 0.036(7) -0.005(6) 0.017(6) 0.001(6)
C21A 0.021(6) 0.012(6) 0.034(7) -0.013(5) 0.003(6) 0.002(5)
C22A 0.002(5) 0.016(6) 0.025(6) 0.006(5) -0.001(4) 0.002(5)
C24A 0.023(7) 0.013(6) 0.020(6) 0.002(5) 0.012(5) 0.001(5)
C25A 0.023(7) 0.018(6) 0.027(7) -0.004(5) 0.007(5) -0.007(5)
C26A 0.044(8) 0.022(7) 0.022(7) 0.000(6) 0.002(6) 0.014(6)
C27A 0.032(7) 0.026(7) 0.020(6) -0.005(6) 0.001(6) 0.002(6)
C28A 0.030(7) 0.030(7) 0.025(7) -0.007(6) 0.010(6) -0.010(6)
C29A 0.019(6) 0.010(6) 0.022(6) -0.007(5) 0.004(5) 0.002(5)
C30A 0.033(7) 0.001(5) 0.020(6) 0.002(5) 0.001(5) -0.005(5)
C31A 0.032(7) 0.010(6) 0.027(7) 0.003(5) 0.003(6) 0.002(6)
C32A 0.008(6) 0.029(7) 0.051(8) 0.016(7) -0.008(6) -0.010(6)
C33A 0.025(7) 0.014(6) 0.032(7) 0.004(6) 0.008(6) -0.003(5)
C34A 0.017(6) 0.025(7) 0.028(7) 0.005(6) 0.010(5) 0.003(6)
C35A 0.018(6) 0.011(6) 0.019(6) -0.009(5) 0.016(5) -0.009(5)
C2B 0.040(8) 0.011(6) 0.033(7) 0.012(6) 0.012(6) 0.007(6)
C3B 0.030(7) 0.037(8) 0.023(7) 0.001(6) 0.001(6) -0.013(6)
C4B 0.015(6) 0.013(6) 0.020(6) 0.007(5) 0.004(5) 0.000(5)
C7B 0.045(8) 0.019(7) 0.019(6) 0.006(5) 0.015(6) -0.009(6)
C8B 0.017(6) 0.020(7) 0.041(8) 0.006(6) 0.016(6) 0.003(6)
C9B 0.032(7) 0.012(6) 0.027(7) 0.014(5) 0.008(6) 0.001(5)
C10B 0.019(6) 0.016(7) 0.043(8) -0.007(6) -0.008(6) 0.010(5)
C12B 0.008(6) 0.022(7) 0.033(7) -0.009(6) 0.005(5) 0.004(5)
C13B 0.023(6) 0.009(6) 0.021(6) 0.002(5) 0.008(5) 0.007(5)
C14B 0.040(8) 0.018(7) 0.023(7) -0.010(5) -0.005(6) 0.001(6)
C15B 0.030(7) 0.020(7) 0.012(6) 0.006(5) 0.004(5) 0.009(6)
C16B 0.030(7) 0.007(6) 0.022(6) 0.003(5) 0.012(5) 0.012(5)
C17B 0.015(6) 0.018(6) 0.017(6) -0.003(5) 0.007(5) 0.006(5)
C18B 0.033(7) 0.007(6) 0.020(6) 0.000(5) 0.016(5) 0.001(5)
C19B 0.016(6) 0.009(6) 0.028(6) 0.007(5) -0.012(5) -0.005(5)
C21B 0.036(8) 0.009(6) 0.041(8) 0.001(6) 0.008(6) 0.010(6)
C22B 0.023(7) 0.025(7) 0.025(6) -0.008(6) 0.000(5) 0.005(6)
C23B 0.017(6) 0.004(6) 0.030(6) 0.005(5) 0.003(5) 0.002(5)
C24B 0.018(6) 0.025(7) 0.023(6) 0.006(5) 0.000(5) -0.011(5)
C25B 0.037(8) 0.023(7) 0.027(7) 0.009(6) 0.011(6) -0.001(6)
C26B 0.023(7) 0.046(9) 0.034(7) -0.006(7) 0.011(6) -0.018(7)
C27B 0.029(7) 0.043(9) 0.022(7) -0.004(6) -0.005(6) -0.002(7)
C28B 0.041(8) 0.029(8) 0.021(6) -0.003(6) 0.011(6) -0.012(6)
C29B 0.025(7) 0.014(6) 0.019(6) -0.007(5) 0.004(5) -0.009(5)
C30B 0.028(7) 0.019(7) 0.028(7) -0.005(6) 0.014(6) -0.006(6)
C31B 0.047(8) 0.009(6) 0.032(7) 0.011(5) 0.019(6) 0.003(6)
C32B 0.024(7) 0.023(7) 0.035(7) 0.008(6) 0.011(6) 0.011(6)
C33B 0.020(6) 0.028(7) 0.017(6) 0.001(5) 0.003(5) 0.002(6)
C34B 0.020(7) 0.020(7) 0.020(6) 0.003(5) -0.003(5) -0.003(5)
C35B 0.022(7) 0.018(6) 0.014(6) 0.005(5) 0.009(5) 0.006(5)
C36B 0.016(6) 0.014(6) 0.020(6) -0.004(5) 0.004(5) -0.007(5)

loop_
_geom_bond_atom_site_label_1
_geom_bond_atom_site_label_2
_geom_bond_distance
_geom_bond_site_symmetry_2
_geom_bond_publ_flag
C1A C18A 1.408(15) . ?
C1A C2A 1.412(16) . ?
C1A C19A 1.519(16) . ?
C2A C3A 1.353(16) . ?
C3A C4A 1.380(16) . ?
C4A C5A 1.383(15) . ?
C5A C18A 1.433(15) . ?
C5A C6A 1.483(16) . ?
C6A C7A 1.401(16) . ?
C6A C11A 1.404(17) . ?
C7A C8A 1.388(18) . ?
C8A C9A 1.403(19) . ?
C9A C10A 1.370(17) . ?
C10A C11A 1.427(16) . ?
C11A C12A 1.447(16) . ?
C12A C13A 1.384(17) . ?
C12A C17A 1.427(16) . ?
C13A C14A 1.372(17) . ?
C14A C15A 1.399(17) . ?
C15A C16A 1.402(16) . ?
C16A C17A 1.391(16) . ?
C16A C34A 1.533(16) . ?
C17A C18A 1.451(16) . ?
C19A C20A 1.383(17) . ?
C19A C36A 1.434(16) . ?
C20A C21A 1.403(16) . ?
C21A C22A 1.415(16) . ?
C22A C23A 1.415(15) . ?
C23A C36A 1.403(14) . ?
C23A C24A 1.461(15) . ?
C24A C29A 1.415(16) . ?
C24A C25A 1.422(15) . ?
C25A C26A 1.387(17) . ?
C26A C27A 1.392(18) . ?
C27A C28A 1.382(16) . ?
C28A C29A 1.401(16) . ?
C29A C30A 1.471(16) . ?
C30A C31A 1.391(16) . ?
C30A C35A 1.412(15) . ?
C31A C32A 1.383(17) . ?
C32A C33A 1.410(18) . ?
C33A C34A 1.388(16) . ?
C34A C35A 1.416(16) . ?
C35A C36A 1.444(15) . ?
C1B C2B 1.354(16) . ?
C1B C18B 1.421(16) . ?
C1B C19B 1.521(15) . ?
C2B C3B 1.431(17) . ?
C3B C4B 1.341(16) . ?
C4B C5B 1.391(16) . ?
C5B C18B 1.424(15) . ?
C5B C6B 1.452(16) . ?
C6B C11B 1.409(15) . ?
C6B C7B 1.420(15) . ?
C7B C8B 1.374(17) . ?
C8B C9B 1.391(17) . ?
C9B C10B 1.381(17) . ?
C10B C11B 1.416(16) . ?
C11B C12B 1.469(15) . ?
C12B C17B 1.393(16) . ?
C12B C13B 1.429(16) . ?
C13B C14B 1.387(16) . ?
C14B C15B 1.380(17) . ?
C15B C16B 1.392(16) . ?
C16B C17B 1.427(15) . ?
C16B C34B 1.524(16) . ?
C17B C18B 1.446(16) . ?
C19B C20B 1.410(16) . ?
C19B C36B 1.419(15) . ?
C20B C21B 1.368(16) . ?
C21B C22B 1.396(17) . ?
C22B C23B 1.393(16) . ?
C23B C36B 1.383(15) . ?
C23B C24B 1.489(15) . ?
C24B C29B 1.390(17) . ?
C24B C25B 1.441(16) . ?
C25B C26B 1.380(18) . ?
C26B C27B 1.43(2) . ?
C27B C28B 1.368(18) . ?
C28B C29B 1.396(16) . ?
C29B C30B 1.457(16) . ?
C30B C31B 1.408(17) . ?
C30B C35B 1.431(16) . ?
C31B C32B 1.378(17) . ?
C32B C33B 1.401(17) . ?
C33B C34B 1.388(17) . ?
C34B C35B 1.396(16) . ?
C35B C36B 1.455(16) . ?

loop_
_cod_related_entry_id
_cod_related_entry_database
_cod_related_entry_code
1 ChemSpider 30659623
